data_1572998
loop_
_publ_author_name
'Mohite, Manali A.'
'Sheokand, Sonu'
'Balakrishna, Maravanji S.'

_publ_section_title
;
 Nickel--PNN catalysed sustainable synthesis of polysubstituted quinolines
 under microwave irradiation
;
_journal_issue 20
_journal_name_full 'Catalysis Science &amp; Technology'
_journal_page_first 5959
_journal_page_last 5969
_journal_paper_doi 10.1039/D4CY00863D
_journal_volume 14
_journal_year 2024
_chemical_formula_moiety 'C26 H22 Cl N5 Ni P, C F3 O3 S'
_chemical_formula_sum 'C27 H22 Cl F3 N5 Ni O3 P S'
_chemical_formula_weight 678.68
_space_group_crystal_system triclinic
_space_group_IT_number 2
_space_group_name_Hall '-P 1'
_space_group_name_H-M_alt 'P -1'
_atom_sites_solution_hydrogens geom
_atom_sites_solution_primary dual
_audit_creation_date 2024-03-14
_audit_creation_method
;
Olex2 1.5
(compiled 2022.04.07 svn.rca3783a0 for OlexSys, GUI svn.r6498)
;
_audit_update_record
;
2024-06-13 deposited with the CCDC.	2024-08-20 downloaded from the CCDC.
;
_cell_angle_alpha 90.703(3)
_cell_angle_beta 98.984(3)
_cell_angle_gamma 99.254(4)
_cell_formula_units_Z 2
_cell_length_a 8.5305(4)
_cell_length_b 9.4375(4)
_cell_length_c 17.6861(6)
_cell_measurement_reflns_used 19915
_cell_measurement_temperature 273.15(10)
_cell_measurement_theta_max 31.7810
_cell_measurement_theta_min 2.1360
_cell_volume 1387.06(10)
_computing_cell_refinement 'CrysAlisPro 1.171.41.93a (Rigaku OD, 2020)'
_computing_data_collection 'CrysAlisPro 1.171.41.93a (Rigaku OD, 2020)'
_computing_data_reduction 'CrysAlisPro 1.171.41.93a (Rigaku OD, 2020)'
_computing_molecular_graphics 'Olex2 1.5 (Dolomanov et al., 2009)'
_computing_publication_material 'Olex2 1.5 (Dolomanov et al., 2009)'
_computing_structure_refinement 'SHELXL 2014/7 (Sheldrick, 2015)'
_computing_structure_solution 'SHELXT 2014/4 (Sheldrick, 2014)'
_diffrn_ambient_environment air
_diffrn_ambient_temperature 273.15(10)
_diffrn_detector 'CCD plate'
_diffrn_measured_fraction_theta_full 1.000
_diffrn_measured_fraction_theta_max 0.940
_diffrn_measurement_details
;
List of Runs (angles in degrees, time in seconds):

  # Type    Start    End  Width  t~exp~   \w     \q     \k     \f   Frames
#--------------------------------------------------------------------------
  1  \w   -107.47   8.23   1.30   60.00    --  -22.47 -73.76 -28.25   89
  2  \w    -59.57  22.33   1.30   60.00    --  -22.47  88.31 -85.97   63
  3  \w   -107.47   8.23   1.30   60.00    --  -22.47 -73.76 178.75   89
  4  \w    -59.57  22.33   1.30   60.00    --  -22.47  88.31  70.03   63
  5  \w   -107.47   8.23   1.30   60.00    --  -22.47 -73.76  76.75   89
  6  \w    -59.57  22.33   1.30   60.00    --  -22.47  88.31 172.03   63
  7  \w   -107.47   8.23   1.30   60.00    --  -22.47 -73.76-130.25   89
  8  \w    -59.57  22.33   1.30   60.00    --  -22.47  88.31 -31.97   63
  9  \w   -107.47   8.23   1.30   60.00    --  -22.47 -73.76  25.75   89
 10  \w   -107.47   8.23   1.30   60.00    --  -22.47 -73.76 -79.25   89
 11  \w   -107.47   8.23   1.30   60.00    --  -22.47 -73.76 127.75   89
 12  \w    -59.57  22.33   1.30   60.00    --  -22.47  88.31-136.97   63
;
_diffrn_measurement_device 'abstract diffractometer'
_diffrn_measurement_device_type 'Saxi-CrysAlisPro-abstract goniometer imported SAXI images'
_diffrn_measurement_method '\w scans'
_diffrn_orient_matrix_type 'CrysAlisPro convention (1999,Acta A55,543-557)'
_diffrn_orient_matrix_UB_11 0.0663177000
_diffrn_orient_matrix_UB_12 -0.0358707000
_diffrn_orient_matrix_UB_13 -0.0019183000
_diffrn_orient_matrix_UB_21 -0.0166037000
_diffrn_orient_matrix_UB_22 -0.0009382000
_diffrn_orient_matrix_UB_23 -0.0405872000
_diffrn_orient_matrix_UB_31 0.0510934000
_diffrn_orient_matrix_UB_32 0.0672275000
_diffrn_orient_matrix_UB_33 0.0001764000
_diffrn_radiation_monochromator graphite
_diffrn_radiation_probe x-ray
_diffrn_radiation_type 'Mo K\a'
_diffrn_radiation_wavelength 0.71073
_diffrn_reflns_av_R_equivalents 0.1133
_diffrn_reflns_av_unetI/netI 0.0883
_diffrn_reflns_Laue_measured_fraction_full 1.000
_diffrn_reflns_Laue_measured_fraction_max 0.940
_diffrn_reflns_limit_h_max 12
_diffrn_reflns_limit_h_min -12
_diffrn_reflns_limit_k_max 13
_diffrn_reflns_limit_k_min -13
_diffrn_reflns_limit_l_max 25
_diffrn_reflns_limit_l_min -25
_diffrn_reflns_number 42950
_diffrn_reflns_point_group_measured_fraction_full 1.000
_diffrn_reflns_point_group_measured_fraction_max 0.940
_diffrn_reflns_theta_full 25.242
_diffrn_reflns_theta_max 31.829
_diffrn_reflns_theta_min 2.188
_diffrn_source 'fine-focus sealed X-ray tube'
_diffrn_source_type 'Enhance (Mo) X-ray Source'
_exptl_absorpt_coefficient_mu 0.990
_exptl_absorpt_correction_T_max 1.00000
_exptl_absorpt_correction_T_min 0.83025
_exptl_absorpt_correction_type multi-scan
_exptl_absorpt_process_details
;
CrysAlisPro 1.171.41.93a (Rigaku Oxford Diffraction, 2020)
Empirical absorption correction using spherical harmonics,
implemented in SCALE3 ABSPACK scaling algorithm.
;
_exptl_crystal_colour yellow
_exptl_crystal_colour_primary yellow
_exptl_crystal_density_diffrn 1.625
_exptl_crystal_description block
_exptl_crystal_F_000 692
_exptl_crystal_size_max 0.098
_exptl_crystal_size_mid 0.075
_exptl_crystal_size_min 0.052
_refine_diff_density_max 0.639
_refine_diff_density_min -0.471
_refine_diff_density_rms 0.106
_refine_ls_extinction_method none
_refine_ls_goodness_of_fit_ref 1.025
_refine_ls_hydrogen_treatment constr
_refine_ls_matrix_type full
_refine_ls_number_parameters 380
_refine_ls_number_reflns 8927
_refine_ls_number_restraints 0
_refine_ls_restrained_S_all 1.025
_refine_ls_R_factor_all 0.1065
_refine_ls_R_factor_gt 0.0576
_refine_ls_shift/su_max 0.000
_refine_ls_shift/su_mean 0.000
_refine_ls_structure_factor_coef Fsqd
_refine_ls_weighting_details 'w=1/[\s^2^(Fo^2^)+(0.0454P)^2^+1.2949P] where P=(Fo^2^+2Fc^2^)/3'
_refine_ls_weighting_scheme calc
_refine_ls_wR_factor_gt 0.1101
_refine_ls_wR_factor_ref 0.1262
_reflns_Friedel_coverage 0.000
_reflns_number_gt 5909
_reflns_number_total 8927
_reflns_threshold_expression 'I > 2\s(I)'
_cod_data_source_file d4cy00863d2.cif
_cod_data_source_block comp_5
_cod_original_cell_volume 1387.05(10)
_cod_database_code 1572998
_shelx_shelxl_version_number 2014/7
_shelx_space_group_comment
;
The symmetry employed for this shelxl refinement is uniquely defined
by the following loop, which should always be used as a source of
symmetry information in preference to the above space-group names.
They are only intended as comments.
;
_shelx_estimated_absorpt_t_max 0.950
_shelx_estimated_absorpt_t_min 0.909
_olex2_refinement_description
;
1.a Aromatic/amide H refined with riding coordinates:
 C3(H3), C2(H2), C13(H13), C7(H7), C4(H4), C9(H9), C10(H10), C12(H12),
 C11(H11), C16(H16), C22(H22), C20(H20), C18(H18), C19(H19), C17(H17), C23(H23),
  C24(H24), C26(H26), C25(H25)
1.b Idealised Me refined as rotating group:
 C14(H14A,H14B,H14C)
;
_olex2_submission_special_instructions 'No special instructions were received'
_oxdiff_exptl_absorpt_empirical_details
;
Empirical correction (ABSPACK) includes:
- Absorption correction using spherical harmonics
- Frame scaling
- Detector area scaling
;
_oxdiff_exptl_absorpt_empirical_full_max 1.353
_oxdiff_exptl_absorpt_empirical_full_min 0.833

loop_
_space_group_symop_operation_xyz
'x, y, z'
'-x, -y, -z'

loop_
_atom_site_label
_atom_site_type_symbol
_atom_site_fract_x
_atom_site_fract_y
_atom_site_fract_z
_atom_site_U_iso_or_equiv
_atom_site_adp_type
_atom_site_occupancy
_atom_site_site_symmetry_order
_atom_site_calc_flag
_atom_site_refinement_flags_posn
_atom_site_refinement_flags_adp
_atom_site_refinement_flags_occupancy
_atom_site_disorder_assembly
_atom_site_disorder_group
Ni1 Ni 0.46509(4) 0.25634(4) 0.29363(2) 0.01576(9) Uani 1 1 d . . . . .
Cl1 Cl 0.64582(8) 0.36938(7) 0.38153(4) 0.02194(15) Uani 1 1 d . . . . .
S1 S 0.58727(9) 0.83093(8) 0.13855(4) 0.02285(16) Uani 1 1 d . . . . .
P1 P 0.28259(8) 0.25890(8) 0.36256(4) 0.01795(15) Uani 1 1 d . . . . .
F2 F 0.6081(3) 0.5644(2) 0.10274(12) 0.0445(5) Uani 1 1 d . . . . .
F1 F 0.5855(3) 0.6009(2) 0.21987(12) 0.0433(5) Uani 1 1 d . . . . .
F3 F 0.8095(2) 0.6743(2) 0.18139(13) 0.0473(6) Uani 1 1 d . . . . .
O2 O 0.6416(3) 0.9154(2) 0.20875(12) 0.0325(5) Uani 1 1 d . . . . .
N4 N 0.7364(3) 0.3035(2) 0.20211(13) 0.0187(5) Uani 1 1 d . . . . .
N1 N 0.3004(3) 0.1544(2) 0.22124(12) 0.0160(4) Uani 1 1 d . . . . .
N3 N 0.5891(3) 0.2526(2) 0.21191(13) 0.0180(5) Uani 1 1 d . . . . .
O1 O 0.6737(3) 0.8778(3) 0.07666(13) 0.0417(6) Uani 1 1 d . . . . .
N5 N 0.7410(3) 0.2783(2) 0.12711(13) 0.0180(5) Uani 1 1 d . . . . .
N2 N 0.1298(3) 0.1417(3) 0.31054(13) 0.0206(5) Uani 1 1 d . . . . .
O3 O 0.4179(3) 0.7933(3) 0.11628(18) 0.0525(8) Uani 1 1 d . . . . .
C6 C 0.4998(3) 0.1937(3) 0.14429(15) 0.0171(5) Uani 1 1 d . . . . .
C1 C 0.1513(3) 0.1085(3) 0.23713(15) 0.0172(5) Uani 1 1 d . . . . .
C3 C 0.0685(4) 0.0111(3) 0.10945(16) 0.0227(6) Uani 1 1 d . . . . .
H3 H -0.0099 -0.0382 0.0716 0.027 Uiso 1 1 calc R U . . .
C2 C 0.0312(3) 0.0338(3) 0.18107(16) 0.0209(6) Uani 1 1 d . . . . .
H2 H -0.0712 0.0005 0.1920 0.025 Uiso 1 1 calc R U . . .
C13 C 1.0184(3) 0.4009(3) 0.14656(17) 0.0234(6) Uani 1 1 d . . . . .
H13 H 1.0098 0.4254 0.1967 0.028 Uiso 1 1 calc R U . . .
C7 C 0.5966(3) 0.2110(3) 0.08972(16) 0.0194(6) Uani 1 1 d . . . . .
H7 H 0.5697 0.1829 0.0381 0.023 Uiso 1 1 calc R U . . .
C5 C 0.3348(3) 0.1319(3) 0.14972(15) 0.0176(5) Uani 1 1 d . . . . .
C8 C 0.8883(3) 0.3230(3) 0.09817(15) 0.0188(5) Uani 1 1 d . . . . .
C4 C 0.2209(3) 0.0603(3) 0.09274(16) 0.0214(6) Uani 1 1 d . . . . .
H4 H 0.2452 0.0452 0.0441 0.026 Uiso 1 1 calc R U . . .
C9 C 0.8993(4) 0.2864(3) 0.02311(16) 0.0221(6) Uani 1 1 d . . . . .
H9 H 0.8112 0.2351 -0.0090 0.026 Uiso 1 1 calc R U . . .
C15 C 0.3010(3) 0.1889(3) 0.45683(15) 0.0220(6) Uani 1 1 d . . . . .
C14 C -0.0296(3) 0.1033(3) 0.33335(17) 0.0237(6) Uani 1 1 d . . . . .
H14A H -0.0206 0.1187 0.3877 0.036 Uiso 1 1 calc R U . . .
H14B H -0.0707 0.0039 0.3198 0.036 Uiso 1 1 calc R U . . .
H14C H -0.1015 0.1620 0.3074 0.036 Uiso 1 1 calc R U . . .
C10 C 1.0446(4) 0.3281(3) -0.00314(17) 0.0258(6) Uani 1 1 d . . . . .
H10 H 1.0535 0.3046 -0.0533 0.031 Uiso 1 1 calc R U . . .
C12 C 1.1613(4) 0.4412(3) 0.11863(18) 0.0281(7) Uani 1 1 d . . . . .
H12 H 1.2492 0.4941 0.1501 0.034 Uiso 1 1 calc R U . . .
C21 C 0.2155(3) 0.4315(3) 0.36489(18) 0.0248(6) Uani 1 1 d . . . . .
C11 C 1.1746(4) 0.4034(3) 0.04400(18) 0.0277(7) Uani 1 1 d . . . . .
H11 H 1.2717 0.4293 0.0261 0.033 Uiso 1 1 calc R U . . .
C27 C 0.6507(4) 0.6591(3) 0.16207(17) 0.0252(6) Uani 1 1 d . . . . .
C16 C 0.2896(4) 0.0403(4) 0.46344(17) 0.0276(7) Uani 1 1 d . . . . .
H16 H 0.2660 -0.0198 0.4197 0.033 Uiso 1 1 calc R U . . .
C22 C 0.2872(4) 0.5402(3) 0.32283(19) 0.0315(7) Uani 1 1 d . . . . .
H22 H 0.3757 0.5269 0.3005 0.038 Uiso 1 1 calc R U . . .
C20 C 0.3362(4) 0.2784(4) 0.52219(18) 0.0347(8) Uani 1 1 d . . . . .
H20 H 0.3448 0.3774 0.5181 0.042 Uiso 1 1 calc R U . . .
C18 C 0.3479(4) 0.0726(5) 0.59991(19) 0.0438(10) Uani 1 1 d . . . . .
H18 H 0.3642 0.0341 0.6481 0.053 Uiso 1 1 calc R U . . .
C19 C 0.3582(4) 0.2197(5) 0.59331(19) 0.0468(10) Uani 1 1 d . . . . .
H19 H 0.3801 0.2794 0.6372 0.056 Uiso 1 1 calc R U . . .
C17 C 0.3136(4) -0.0174(4) 0.5351(2) 0.0380(8) Uani 1 1 d . . . . .
H17 H 0.3066 -0.1162 0.5396 0.046 Uiso 1 1 calc R U . . .
C23 C 0.2273(5) 0.6684(4) 0.3140(2) 0.0464(10) Uani 1 1 d . . . . .
H23 H 0.2759 0.7408 0.2860 0.056 Uiso 1 1 calc R U . . .
C24 C 0.0969(5) 0.6881(4) 0.3465(3) 0.0616(14) Uani 1 1 d . . . . .
H24 H 0.0554 0.7732 0.3397 0.074 Uiso 1 1 calc R U . . .
C26 C 0.0853(5) 0.4535(4) 0.3979(3) 0.0558(12) Uani 1 1 d . . . . .
H26 H 0.0362 0.3819 0.4261 0.067 Uiso 1 1 calc R U . . .
C25 C 0.0269(5) 0.5826(4) 0.3891(4) 0.0747(17) Uani 1 1 d . . . . .
H25 H -0.0601 0.5976 0.4123 0.090 Uiso 1 1 calc R U . . .

loop_
_atom_site_aniso_label
_atom_site_aniso_U_11
_atom_site_aniso_U_22
_atom_site_aniso_U_33
_atom_site_aniso_U_23
_atom_site_aniso_U_13
_atom_site_aniso_U_12
Ni1 0.01428(17) 0.01774(18) 0.01406(17) -0.00121(13) 0.00153(12) -0.00010(12)
Cl1 0.0172(3) 0.0259(3) 0.0190(3) -0.0034(3) -0.0009(2) -0.0035(3)
S1 0.0262(4) 0.0202(3) 0.0206(3) -0.0014(3) -0.0029(3) 0.0058(3)
P1 0.0151(3) 0.0199(3) 0.0172(3) -0.0022(3) 0.0027(3) -0.0019(3)
F2 0.0718(15) 0.0243(10) 0.0400(12) -0.0069(9) 0.0144(11) 0.0110(10)
F1 0.0633(14) 0.0343(11) 0.0397(12) 0.0155(9) 0.0298(10) 0.0078(10)
F3 0.0293(11) 0.0529(14) 0.0647(15) 0.0145(11) 0.0070(10) 0.0211(10)
O2 0.0485(14) 0.0257(12) 0.0225(11) -0.0062(9) 0.0037(10) 0.0066(10)
N4 0.0197(12) 0.0208(12) 0.0160(11) 0.0000(9) 0.0044(9) 0.0027(9)
N1 0.0174(11) 0.0139(11) 0.0152(11) 0.0006(8) -0.0009(8) 0.0013(8)
N3 0.0188(11) 0.0183(11) 0.0173(11) -0.0009(9) 0.0037(9) 0.0033(9)
O1 0.0736(19) 0.0293(13) 0.0226(12) 0.0076(10) 0.0119(12) 0.0051(12)
N5 0.0211(12) 0.0173(11) 0.0167(11) 0.0008(9) 0.0044(9) 0.0046(9)
N2 0.0153(11) 0.0249(12) 0.0186(11) -0.0001(9) 0.0026(9) -0.0054(9)
O3 0.0275(13) 0.0490(16) 0.075(2) -0.0106(14) -0.0149(13) 0.0127(12)
C6 0.0198(13) 0.0157(12) 0.0152(12) -0.0013(10) 0.0003(10) 0.0034(10)
C1 0.0188(13) 0.0136(12) 0.0179(13) 0.0005(10) 0.0012(10) 0.0008(10)
C3 0.0257(15) 0.0171(13) 0.0206(14) -0.0023(11) -0.0064(11) -0.0007(11)
C2 0.0183(13) 0.0181(13) 0.0234(14) 0.0004(11) -0.0027(11) 0.0002(10)
C13 0.0224(14) 0.0283(15) 0.0203(14) 0.0036(12) 0.0023(11) 0.0075(12)
C7 0.0207(14) 0.0213(14) 0.0166(13) 0.0002(10) 0.0021(10) 0.0050(11)
C5 0.0217(14) 0.0150(12) 0.0152(12) -0.0006(10) -0.0004(10) 0.0042(10)
C8 0.0204(14) 0.0194(13) 0.0197(13) 0.0065(10) 0.0059(11) 0.0092(11)
C4 0.0266(15) 0.0200(14) 0.0164(13) 0.0016(11) -0.0008(11) 0.0042(11)
C9 0.0256(15) 0.0218(14) 0.0207(14) 0.0032(11) 0.0062(11) 0.0073(11)
C15 0.0141(13) 0.0345(16) 0.0149(13) -0.0017(11) 0.0026(10) -0.0035(11)
C14 0.0150(13) 0.0295(16) 0.0255(15) -0.0005(12) 0.0043(11) -0.0008(11)
C10 0.0347(17) 0.0253(15) 0.0227(15) 0.0052(12) 0.0133(13) 0.0118(13)
C12 0.0225(15) 0.0317(17) 0.0292(16) 0.0064(13) 0.0028(12) 0.0033(12)
C21 0.0177(14) 0.0203(14) 0.0340(16) -0.0081(12) 0.0002(12) 0.0005(11)
C11 0.0233(15) 0.0312(17) 0.0332(17) 0.0105(13) 0.0119(13) 0.0102(12)
C27 0.0293(16) 0.0232(15) 0.0252(15) 0.0045(12) 0.0101(12) 0.0046(12)
C16 0.0249(15) 0.0361(17) 0.0217(15) 0.0053(13) 0.0050(12) 0.0026(13)
C22 0.0315(17) 0.0260(16) 0.0367(18) -0.0005(14) 0.0032(14) 0.0058(13)
C20 0.0328(18) 0.043(2) 0.0235(16) -0.0095(14) 0.0069(13) -0.0094(15)
C18 0.0224(16) 0.084(3) 0.0223(16) 0.0202(18) 0.0064(13) -0.0026(18)
C19 0.038(2) 0.077(3) 0.0171(16) -0.0096(17) 0.0067(14) -0.0151(19)
C17 0.0243(17) 0.050(2) 0.0387(19) 0.0170(17) 0.0064(14) 0.0021(15)
C23 0.048(2) 0.0244(18) 0.062(3) 0.0006(17) -0.0069(19) 0.0077(16)
C24 0.031(2) 0.0256(19) 0.121(4) -0.019(2) -0.016(2) 0.0101(16)
C26 0.035(2) 0.0297(19) 0.108(4) -0.014(2) 0.037(2) -0.0022(15)
C25 0.030(2) 0.036(2) 0.163(5) -0.027(3) 0.037(3) 0.0033(17)

loop_
_atom_type_symbol
_atom_type_description
_atom_type_scat_dispersion_real
_atom_type_scat_dispersion_imag
_atom_type_scat_source
C C 0.0033 0.0016 'International Tables Vol C Tables 4.2.6.8 and 6.1.1.4'
H H 0.0000 0.0000 'International Tables Vol C Tables 4.2.6.8 and 6.1.1.4'
Cl Cl 0.1484 0.1585 'International Tables Vol C Tables 4.2.6.8 and 6.1.1.4'
F F 0.0171 0.0103 'International Tables Vol C Tables 4.2.6.8 and 6.1.1.4'
N N 0.0061 0.0033 'International Tables Vol C Tables 4.2.6.8 and 6.1.1.4'
Ni Ni 0.3393 1.1124 'International Tables Vol C Tables 4.2.6.8 and 6.1.1.4'
O O 0.0106 0.0060 'International Tables Vol C Tables 4.2.6.8 and 6.1.1.4'
P P 0.1023 0.0942 'International Tables Vol C Tables 4.2.6.8 and 6.1.1.4'
S S 0.1246 0.1234 'International Tables Vol C Tables 4.2.6.8 and 6.1.1.4'

loop_
_geom_angle_atom_site_label_1
_geom_angle_atom_site_label_2
_geom_angle_atom_site_label_3
_geom_angle
_geom_angle_site_symmetry_1
_geom_angle_site_symmetry_3
_geom_angle_publ_flag
P1 Ni1 Cl1 91.88(3) . . ?
N1 Ni1 Cl1 176.75(8) . . ?
N1 Ni1 P1 85.12(7) . . ?
N1 Ni1 N3 83.14(10) . . ?
N3 Ni1 Cl1 99.98(7) . . ?
N3 Ni1 P1 166.61(7) . . ?
O2 S1 O1 114.15(15) . . ?
O2 S1 C27 102.97(14) . . ?
O1 S1 C27 103.13(14) . . ?
O3 S1 O2 116.46(16) . . ?
O3 S1 O1 114.41(17) . . ?
O3 S1 C27 103.26(15) . . ?
N2 P1 Ni1 100.34(8) . . ?
N2 P1 C15 104.04(12) . . ?
N2 P1 C21 107.10(13) . . ?
C15 P1 Ni1 121.48(10) . . ?
C15 P1 C21 109.47(14) . . ?
C21 P1 Ni1 112.67(11) . . ?
N3 N4 N5 105.7(2) . . ?
C1 N1 Ni1 122.34(18) . . ?
C1 N1 C5 120.4(2) . . ?
C5 N1 Ni1 117.26(18) . . ?
N4 N3 Ni1 135.91(18) . . ?
N4 N3 C6 110.4(2) . . ?
C6 N3 Ni1 113.40(18) . . ?
N4 N5 C7 111.5(2) . . ?
N4 N5 C8 119.1(2) . . ?
C7 N5 C8 129.4(2) . . ?
C1 N2 P1 115.47(18) . . ?
C1 N2 C14 119.9(2) . . ?
C14 N2 P1 123.24(19) . . ?
N3 C6 C5 114.5(2) . . ?
C7 C6 N3 107.6(2) . . ?
C7 C6 C5 137.9(2) . . ?
N1 C1 N2 115.0(2) . . ?
N1 C1 C2 120.5(2) . . ?
N2 C1 C2 124.5(2) . . ?
C2 C3 H3 119.4 . . ?
C2 C3 C4 121.2(3) . . ?
C4 C3 H3 119.4 . . ?
C1 C2 H2 120.8 . . ?
C3 C2 C1 118.3(3) . . ?
C3 C2 H2 120.8 . . ?
C8 C13 H13 120.7 . . ?
C12 C13 H13 120.7 . . ?
C12 C13 C8 118.6(3) . . ?
N5 C7 C6 104.8(2) . . ?
N5 C7 H7 127.6 . . ?
C6 C7 H7 127.6 . . ?
N1 C5 C6 111.4(2) . . ?
N1 C5 C4 121.3(3) . . ?
C4 C5 C6 127.3(3) . . ?
C13 C8 N5 119.0(2) . . ?
C9 C8 N5 119.8(3) . . ?
C9 C8 C13 121.3(3) . . ?
C3 C4 H4 120.8 . . ?
C5 C4 C3 118.3(3) . . ?
C5 C4 H4 120.8 . . ?
C8 C9 H9 120.6 . . ?
C8 C9 C10 118.7(3) . . ?
C10 C9 H9 120.6 . . ?
C16 C15 P1 118.2(2) . . ?
C20 C15 P1 121.8(3) . . ?
C20 C15 C16 119.9(3) . . ?
N2 C14 H14A 109.5 . . ?
N2 C14 H14B 109.5 . . ?
N2 C14 H14C 109.5 . . ?
H14A C14 H14B 109.5 . . ?
H14A C14 H14C 109.5 . . ?
H14B C14 H14C 109.5 . . ?
C9 C10 H10 119.6 . . ?
C11 C10 C9 120.8(3) . . ?
C11 C10 H10 119.6 . . ?
C13 C12 H12 119.7 . . ?
C13 C12 C11 120.7(3) . . ?
C11 C12 H12 119.7 . . ?
C22 C21 P1 117.6(2) . . ?
C26 C21 P1 122.9(3) . . ?
C26 C21 C22 118.9(3) . . ?
C10 C11 C12 119.9(3) . . ?
C10 C11 H11 120.0 . . ?
C12 C11 H11 120.0 . . ?
F2 C27 S1 111.6(2) . . ?
F1 C27 S1 111.7(2) . . ?
F1 C27 F2 107.1(2) . . ?
F1 C27 F3 107.8(3) . . ?
F3 C27 S1 111.1(2) . . ?
F3 C27 F2 107.3(3) . . ?
C15 C16 H16 120.0 . . ?
C17 C16 C15 120.0(3) . . ?
C17 C16 H16 120.0 . . ?
C21 C22 H22 119.8 . . ?
C23 C22 C21 120.4(3) . . ?
C23 C22 H22 119.8 . . ?
C15 C20 H20 120.2 . . ?
C19 C20 C15 119.6(3) . . ?
C19 C20 H20 120.2 . . ?
C19 C18 H18 119.9 . . ?
C17 C18 H18 119.9 . . ?
C17 C18 C19 120.3(3) . . ?
C20 C19 C18 120.6(3) . . ?
C20 C19 H19 119.7 . . ?
C18 C19 H19 119.7 . . ?
C16 C17 H17 120.2 . . ?
C18 C17 C16 119.7(4) . . ?
C18 C17 H17 120.2 . . ?
C22 C23 H23 120.0 . . ?
C24 C23 C22 119.9(4) . . ?
C24 C23 H23 120.0 . . ?
C23 C24 H24 119.9 . . ?
C23 C24 C25 120.2(4) . . ?
C25 C24 H24 119.9 . . ?
C21 C26 H26 119.9 . . ?
C21 C26 C25 120.2(4) . . ?
C25 C26 H26 119.9 . . ?
C24 C25 C26 120.3(4) . . ?
C24 C25 H25 119.8 . . ?
C26 C25 H25 119.8 . . ?

loop_
_geom_bond_atom_site_label_1
_geom_bond_atom_site_label_2
_geom_bond_distance
_geom_bond_site_symmetry_2
_geom_bond_publ_flag
Ni1 Cl1 2.1479(7) . ?
Ni1 P1 2.1248(8) . ?
Ni1 N1 1.874(2) . ?
Ni1 N3 1.923(2) . ?
S1 O2 1.439(2) . ?
S1 O1 1.448(3) . ?
S1 O3 1.422(3) . ?
S1 C27 1.823(3) . ?
P1 N2 1.704(2) . ?
P1 C15 1.794(3) . ?
P1 C21 1.813(3) . ?
F2 C27 1.336(3) . ?
F1 C27 1.323(3) . ?
F3 C27 1.329(4) . ?
N4 N3 1.309(3) . ?
N4 N5 1.352(3) . ?
N1 C1 1.349(3) . ?
N1 C5 1.364(3) . ?
N3 C6 1.372(3) . ?
N5 C7 1.357(3) . ?
N5 C8 1.434(4) . ?
N2 C1 1.379(3) . ?
N2 C14 1.469(4) . ?
C6 C7 1.360(4) . ?
C6 C5 1.453(4) . ?
C1 C2 1.401(4) . ?
C3 H3 0.9300 . ?
C3 C2 1.376(4) . ?
C3 C4 1.386(4) . ?
C2 H2 0.9300 . ?
C13 H13 0.9300 . ?
C13 C8 1.389(4) . ?
C13 C12 1.385(4) . ?
C7 H7 0.9300 . ?
C5 C4 1.372(4) . ?
C8 C9 1.389(4) . ?
C4 H4 0.9300 . ?
C9 H9 0.9300 . ?
C9 C10 1.391(4) . ?
C15 C16 1.398(4) . ?
C15 C20 1.388(4) . ?
C14 H14A 0.9600 . ?
C14 H14B 0.9600 . ?
C14 H14C 0.9600 . ?
C10 H10 0.9300 . ?
C10 C11 1.369(4) . ?
C12 H12 0.9300 . ?
C12 C11 1.389(4) . ?
C21 C22 1.393(4) . ?
C21 C26 1.375(5) . ?
C11 H11 0.9300 . ?
C16 H16 0.9300 . ?
C16 C17 1.384(4) . ?
C22 H22 0.9300 . ?
C22 C23 1.388(5) . ?
C20 H20 0.9300 . ?
C20 C19 1.379(5) . ?
C18 H18 0.9300 . ?
C18 C19 1.384(6) . ?
C18 C17 1.383(5) . ?
C19 H19 0.9300 . ?
C17 H17 0.9300 . ?
C23 H23 0.9300 . ?
C23 C24 1.366(6) . ?
C24 H24 0.9300 . ?
C24 C25 1.372(7) . ?
C26 H26 0.9300 . ?
C26 C25 1.391(6) . ?
C25 H25 0.9300 . ?

loop_
_geom_torsion_atom_site_label_1
_geom_torsion_atom_site_label_2
_geom_torsion_atom_site_label_3
_geom_torsion_atom_site_label_4
_geom_torsion
_geom_torsion_site_symmetry_1
_geom_torsion_site_symmetry_2
_geom_torsion_site_symmetry_3
_geom_torsion_site_symmetry_4
_geom_torsion_publ_flag
Ni1 P1 N2 C1 -13.8(2) . . . . ?
Ni1 P1 N2 C14 180.0(2) . . . . ?
Ni1 P1 C15 C16 -70.2(2) . . . . ?
Ni1 P1 C15 C20 105.5(3) . . . . ?
Ni1 P1 C21 C22 0.2(3) . . . . ?
Ni1 P1 C21 C26 171.8(3) . . . . ?
Ni1 N1 C1 N2 -0.3(3) . . . . ?
Ni1 N1 C1 C2 179.34(19) . . . . ?
Ni1 N1 C5 C6 0.3(3) . . . . ?
Ni1 N1 C5 C4 -178.9(2) . . . . ?
Ni1 N3 C6 C7 173.73(18) . . . . ?
Ni1 N3 C6 C5 -6.5(3) . . . . ?
P1 Ni1 N1 C1 -7.2(2) . . . . ?
P1 Ni1 N1 C5 170.49(19) . . . . ?
P1 N2 C1 N1 10.4(3) . . . . ?
P1 N2 C1 C2 -169.2(2) . . . . ?
P1 C15 C16 C17 175.8(2) . . . . ?
P1 C15 C20 C19 -176.3(3) . . . . ?
P1 C21 C22 C23 171.6(3) . . . . ?
P1 C21 C26 C25 -171.5(4) . . . . ?
O2 S1 C27 F2 179.3(2) . . . . ?
O2 S1 C27 F1 59.4(3) . . . . ?
O2 S1 C27 F3 -61.0(2) . . . . ?
N4 N3 C6 C7 -0.8(3) . . . . ?
N4 N3 C6 C5 179.0(2) . . . . ?
N4 N5 C7 C6 -0.3(3) . . . . ?
N4 N5 C8 C13 -5.0(4) . . . . ?
N4 N5 C8 C9 174.1(2) . . . . ?
N1 C1 C2 C3 -1.2(4) . . . . ?
N1 C5 C4 C3 0.1(4) . . . . ?
N3 Ni1 N1 C1 179.2(2) . . . . ?
N3 Ni1 N1 C5 -3.06(19) . . . . ?
N3 N4 N5 C7 -0.2(3) . . . . ?
N3 N4 N5 C8 179.8(2) . . . . ?
N3 C6 C7 N5 0.6(3) . . . . ?
N3 C6 C5 N1 4.1(3) . . . . ?
N3 C6 C5 C4 -176.7(3) . . . . ?
O1 S1 C27 F2 -61.7(2) . . . . ?
O1 S1 C27 F1 178.4(2) . . . . ?
O1 S1 C27 F3 58.0(2) . . . . ?
N5 N4 N3 Ni1 -172.2(2) . . . . ?
N5 N4 N3 C6 0.6(3) . . . . ?
N5 C8 C9 C10 -178.5(2) . . . . ?
N2 P1 C15 C16 41.5(3) . . . . ?
N2 P1 C15 C20 -142.8(3) . . . . ?
N2 P1 C21 C22 -109.2(2) . . . . ?
N2 P1 C21 C26 62.4(3) . . . . ?
N2 C1 C2 C3 178.4(3) . . . . ?
O3 S1 C27 F2 57.7(3) . . . . ?
O3 S1 C27 F1 -62.2(3) . . . . ?
O3 S1 C27 F3 177.4(2) . . . . ?
C6 C5 C4 C3 -179.0(3) . . . . ?
C1 N1 C5 C6 178.1(2) . . . . ?
C1 N1 C5 C4 -1.2(4) . . . . ?
C2 C3 C4 C5 0.4(4) . . . . ?
C13 C8 C9 C10 0.6(4) . . . . ?
C13 C12 C11 C10 1.4(5) . . . . ?
C7 N5 C8 C13 174.9(3) . . . . ?
C7 N5 C8 C9 -5.9(4) . . . . ?
C7 C6 C5 N1 -176.2(3) . . . . ?
C7 C6 C5 C4 3.0(5) . . . . ?
C5 N1 C1 N2 -177.9(2) . . . . ?
C5 N1 C1 C2 1.7(4) . . . . ?
C5 C6 C7 N5 -179.1(3) . . . . ?
C8 N5 C7 C6 179.7(3) . . . . ?
C8 C13 C12 C11 -0.6(5) . . . . ?
C8 C9 C10 C11 0.2(4) . . . . ?
C4 C3 C2 C1 0.1(4) . . . . ?
C9 C10 C11 C12 -1.2(5) . . . . ?
C15 P1 N2 C1 -140.1(2) . . . . ?
C15 P1 N2 C14 53.6(3) . . . . ?
C15 P1 C21 C22 138.6(2) . . . . ?
C15 P1 C21 C26 -49.8(4) . . . . ?
C15 C16 C17 C18 0.3(5) . . . . ?
C15 C20 C19 C18 1.0(5) . . . . ?
C14 N2 C1 N1 177.1(2) . . . . ?
C14 N2 C1 C2 -2.5(4) . . . . ?
C12 C13 C8 N5 178.8(3) . . . . ?
C12 C13 C8 C9 -0.4(4) . . . . ?
C21 P1 N2 C1 104.0(2) . . . . ?
C21 P1 N2 C14 -62.2(3) . . . . ?
C21 P1 C15 C16 155.7(2) . . . . ?
C21 P1 C15 C20 -28.6(3) . . . . ?
C21 C22 C23 C24 -0.2(5) . . . . ?
C21 C26 C25 C24 1.1(8) . . . . ?
C16 C15 C20 C19 -0.6(5) . . . . ?
C22 C21 C26 C25 0.0(6) . . . . ?
C22 C23 C24 C25 1.3(7) . . . . ?
C20 C15 C16 C17 0.0(5) . . . . ?
C19 C18 C17 C16 0.1(5) . . . . ?
C17 C18 C19 C20 -0.7(5) . . . . ?
C23 C24 C25 C26 -1.7(8) . . . . ?
C26 C21 C22 C23 -0.4(5) . . . . ?
